data_7128938
loop_
_publ_author_name
'Thomas, Shibin'
'Greenacre, Victoria K.'
'Smith, Danielle E.'
'Noori, Yasir J.'
'Abdelazim, Nema M.'
'Hector, Andrew L.'
'de Groot, C. H. Kees'
'Levason, William'
'Bartlett, Philip N.'
'Reid, Gillian'

_publ_section_title
;
 Tungsten disulfide thin films <i>via</i> electrodeposition from a single
 source precursor.
;
_journal_issue 79
_journal_name_full 'Chemical communications (Cambridge, England)'
_journal_page_first 10194
_journal_page_last 10197
_journal_paper_doi 10.1039/d1cc03297f
_journal_volume 57
_journal_year 2021
_chemical_formula_moiety 'S4 W, 2(C16 H36 N)'
_chemical_formula_sum 'C32 H72 N2 S4 W'
_chemical_formula_weight 797.00
_chemical_name_systematic (C16H72N2)WS4
_space_group_crystal_system orthorhombic
_space_group_IT_number 43
_space_group_name_Hall 'F 2 -2d'
_space_group_name_H-M_alt 'F d d 2'
_atom_sites_solution_hydrogens geom
_atom_sites_solution_primary dual
_audit_creation_date 2021-05-17
_audit_creation_method
;
Olex2 1.3
(compiled 2020.11.12 svn.r5f609507 for OlexSys, GUI svn.r6272)
;
_audit_update_record
;
2021-05-17 deposited with the CCDC.	2021-09-02 downloaded from the CCDC.
;
_cell_angle_alpha 90
_cell_angle_beta 90
_cell_angle_gamma 90
_cell_formula_units_Z 16
_cell_length_a 35.5582(6)
_cell_length_b 28.7216(5)
_cell_length_c 15.5658(4)
_cell_measurement_reflns_used 13763
_cell_measurement_temperature 100.01(10)
_cell_measurement_theta_max 30.5820
_cell_measurement_theta_min 3.1800
_cell_volume 15897.2(6)
_computing_cell_refinement 'CrysAlisPro 1.171.39.46b (Rigaku OD, 2018)'
_computing_data_collection 'CrysAlisPro 1.171.39.46b (Rigaku OD, 2018)'
_computing_data_reduction 'CrysAlisPro 1.171.39.46b (Rigaku OD, 2018)'
_computing_molecular_graphics 'Olex2 1.3 (Dolomanov et al., 2009)'
_computing_publication_material 'Olex2 1.3 (Dolomanov et al., 2009)'
_computing_structure_refinement 'SHELXL 2018/3 (Sheldrick, 2015)'
_computing_structure_solution 'SHELXT 2018/2 (Sheldrick, 2018)'
_diffrn_ambient_environment N~2~
_diffrn_ambient_temperature 100.01(10)
_diffrn_detector 'CCD plate'
_diffrn_measured_fraction_theta_full 0.998
_diffrn_measured_fraction_theta_max 0.906
_diffrn_measurement_details
;
List of Runs (angles in degrees, time in seconds):

  # Type    Start    End  Width  t~exp~   \w     \q     \k     \f   Frames
#--------------------------------------------------------------------------
  1  \w    -49.00  74.00   1.00    1.00    --  -15.80  60.00 150.00  123
  2  \w   -105.00 -24.00   1.00    1.00    --  -15.80 -57.00-150.00   81
;
_diffrn_measurement_device 'four-circle diffractometer'
_diffrn_measurement_device_type 'XtaLAB AFC12 (RCD3): Kappa single'
_diffrn_measurement_method '\w scans'
_diffrn_orient_matrix_type 'CrysAlisPro convention (1999,Acta A55,543-557)'
_diffrn_orient_matrix_UB_11 0.0037576000
_diffrn_orient_matrix_UB_12 -0.0013090000
_diffrn_orient_matrix_UB_13 -0.0446808000
_diffrn_orient_matrix_UB_21 -0.0009743000
_diffrn_orient_matrix_UB_22 -0.0246439000
_diffrn_orient_matrix_UB_23 0.0020333000
_diffrn_orient_matrix_UB_31 -0.0195697000
_diffrn_orient_matrix_UB_32 0.0009762000
_diffrn_orient_matrix_UB_33 -0.0086482000
_diffrn_radiation_monochromator mirror
_diffrn_radiation_probe x-ray
_diffrn_radiation_type 'Mo K\a'
_diffrn_radiation_wavelength 0.71073
_diffrn_reflns_av_R_equivalents 0.0401
_diffrn_reflns_av_unetI/netI 0.0608
_diffrn_reflns_Laue_measured_fraction_full 0.998
_diffrn_reflns_Laue_measured_fraction_max 0.906
_diffrn_reflns_limit_h_max 48
_diffrn_reflns_limit_h_min -50
_diffrn_reflns_limit_k_max 28
_diffrn_reflns_limit_k_min -41
_diffrn_reflns_limit_l_max 20
_diffrn_reflns_limit_l_min -20
_diffrn_reflns_number 23617
_diffrn_reflns_point_group_measured_fraction_full 0.996
_diffrn_reflns_point_group_measured_fraction_max 0.865
_diffrn_reflns_theta_full 25.242
_diffrn_reflns_theta_max 31.001
_diffrn_reflns_theta_min 2.977
_diffrn_source 'Rotating-anode X-ray tube'
_diffrn_source_type 'Rigaku (Mo) X-ray Source'
_exptl_absorpt_coefficient_mu 3.138
_exptl_absorpt_correction_T_max 1.00000
_exptl_absorpt_correction_T_min 0.13205
_exptl_absorpt_correction_type multi-scan
_exptl_absorpt_process_details
;
CrysAlisPro 1.171.39.46b (Rigaku Oxford Diffraction, 2018)
Empirical absorption correction using spherical harmonics,
 implemented in SCALE3 ABSPACK scaling algorithm.
;
_exptl_crystal_colour 'dark yellow'
_exptl_crystal_colour_modifier dark
_exptl_crystal_colour_primary yellow
_exptl_crystal_density_diffrn 1.332
_exptl_crystal_description block
_exptl_crystal_F_000 6656
_exptl_crystal_preparation 'Slow evporation from water'
_exptl_crystal_recrystallization_method 'Slow evaporation from water'
_exptl_crystal_size_max 0.5
_exptl_crystal_size_mid 0.5
_exptl_crystal_size_min 0.4
_refine_diff_density_max 2.810
_refine_diff_density_min -2.964
_refine_diff_density_rms 0.156
_refine_ls_abs_structure_details
;
 Flack x determined using 4164 quotients [(I+)-(I-)]/[(I+)+(I-)]
 (Parsons, Flack and Wagner, Acta Cryst. B69 (2013) 249-259).
;
_refine_ls_abs_structure_Flack -0.005(10)
_refine_ls_extinction_method none
_refine_ls_goodness_of_fit_ref 1.054
_refine_ls_hydrogen_treatment constr
_refine_ls_matrix_type full
_refine_ls_number_parameters 354
_refine_ls_number_reflns 10952
_refine_ls_number_restraints 1
_refine_ls_restrained_S_all 1.054
_refine_ls_R_factor_all 0.0623
_refine_ls_R_factor_gt 0.0572
_refine_ls_shift/su_max 0.002
_refine_ls_shift/su_mean 0.000
_refine_ls_structure_factor_coef Fsqd
_refine_ls_weighting_details 'w=1/[\s^2^(Fo^2^)+(0.0978P)^2^+3.1336P] where P=(Fo^2^+2Fc^2^)/3'
_refine_ls_weighting_scheme calc
_refine_ls_wR_factor_gt 0.1408
_refine_ls_wR_factor_ref 0.1446
_reflns_Friedel_coverage 0.848
_reflns_Friedel_fraction_full 0.993
_reflns_Friedel_fraction_max 0.821
_reflns_number_gt 10148
_reflns_number_total 10952
_reflns_threshold_expression 'I > 2\s(I)'
_cod_data_source_file d1cc03297f2.cif
_cod_data_source_block tba2ws4
_cod_depositor_comments 'Adding full bibliography for 7128938.cif.'
_cod_database_code 7128938
_shelx_shelxl_version_number 2018/3
_chemical_oxdiff_formula C32H72N2WS4
_chemical_oxdiff_usercomment 'Yellow Block'
_shelx_space_group_comment
;
The symmetry employed for this shelxl refinement is uniquely defined
by the following loop, which should always be used as a source of
symmetry information in preference to the above space-group names.
They are only intended as comments.
;
_shelx_estimated_absorpt_t_max 0.367
_shelx_estimated_absorpt_t_min 0.303
_reflns_odcompleteness_completeness 99.55
_reflns_odcompleteness_iscentric 1
_reflns_odcompleteness_theta 28.64
_olex2_refinement_description
;
1. Fixed Uiso
 At 1.2 times of:
  All C(H,H) groups
 At 1.5 times of:
  All C(H,H,H) groups
2. Uiso/Uaniso restraints and constraints
Uanis(C16) = Uanis(C20)
3.a Secondary CH2 refined with riding coordinates:
 C25(H25A,H25B), C23(H23A,H23B), C2(H2A,H2B), C29(H29A,H29B), C26(H26A,H26B),
 C17(H17A,H17B), C3(H3A,H3B), C9(H9A,H9B), C1(H1A,H1B), C18(H18A,H18B),
 C13(H13A,H13B), C21(H21A,H21B), C10(H10A,H10B), C19(H19A,H19B), C22(H22A,H22B),
  C6(H6A,H6B), C31(H31A,H31B), C11(H11A,H11B), C5(H5A,H5B), C7(H7A,H7B),
 C14(H14A,H14B), C30(H30A,H30B), C15(H15A,H15B), C27(H27A,H27B)
3.b Idealised Me refined as rotating group:
 C12(H12A,H12B,H12C), C20(H20A,H20B,H20C), C32(H32A,H32B,H32C), C24(H24A,H24B,
 H24C), C28(H28A,H28B,H28C), C8(H8A,H8B,H8C), C4(H4A,H4B,H4C), C16(H16A,H16B,
 H16C)
;
_olex2_submission_special_instructions 'No special instructions were received'
_oxdiff_exptl_absorpt_empirical_details
;
Empirical correction (ABSPACK) includes:
- Absorption correction using spherical harmonics
- Frame scaling
;
_oxdiff_exptl_absorpt_empirical_full_max 2.851
_oxdiff_exptl_absorpt_empirical_full_min 0.327

loop_
_space_group_symop_operation_xyz
'x, y, z'
'-x, -y, z'
'x+1/4, -y+1/4, z+1/4'
'-x+1/4, y+1/4, z+1/4'
'x, y+1/2, z+1/2'
'-x, -y+1/2, z+1/2'
'x+1/4, -y+3/4, z+3/4'
'-x+1/4, y+3/4, z+3/4'
'x+1/2, y, z+1/2'
'-x+1/2, -y, z+1/2'
'x+3/4, -y+1/4, z+3/4'
'-x+3/4, y+1/4, z+3/4'
'x+1/2, y+1/2, z'
'-x+1/2, -y+1/2, z'
'x+3/4, -y+3/4, z+1/4'
'-x+3/4, y+3/4, z+1/4'

loop_
_atom_site_label
_atom_site_type_symbol
_atom_site_fract_x
_atom_site_fract_y
_atom_site_fract_z
_atom_site_U_iso_or_equiv
_atom_site_adp_type
_atom_site_occupancy
_atom_site_site_symmetry_order
_atom_site_calc_flag
_atom_site_refinement_flags_posn
_atom_site_refinement_flags_adp
_atom_site_refinement_flags_occupancy
_atom_site_disorder_assembly
_atom_site_disorder_group
W1 W 0.70642(2) 0.40360(2) 0.65155(3) 0.01593(10) Uani 1 1 d . . . . .
S1 S 0.70260(7) 0.47833(8) 0.68158(17) 0.0215(5) Uani 1 1 d . . . . .
S2 S 0.73209(6) 0.39367(8) 0.52492(16) 0.0195(4) Uani 1 1 d . . . . .
S4 S 0.74117(8) 0.36808(8) 0.74775(18) 0.0291(6) Uani 1 1 d . . . . .
S3 S 0.65054(7) 0.37226(11) 0.6487(3) 0.0392(7) Uani 1 1 d . . . . .
N1 N 0.70538(19) 0.5328(2) 0.4141(5) 0.0159(15) Uani 1 1 d . . . . .
C25 C 0.7402(2) 0.5106(3) 0.4551(6) 0.0182(17) Uani 1 1 d . . . . .
H25A H 0.737547 0.512258 0.518358 0.022 Uiso 1 1 calc R U . . .
H25B H 0.740809 0.477208 0.439079 0.022 Uiso 1 1 calc R U . . .
C23 C 0.6013(3) 0.5031(4) 0.4644(7) 0.026(2) Uani 1 1 d . . . . .
H23A H 0.602488 0.509929 0.526696 0.031 Uiso 1 1 calc R U . . .
H23B H 0.603747 0.469047 0.456835 0.031 Uiso 1 1 calc R U . . .
N2 N 0.67395(19) 0.2196(2) 0.5528(6) 0.0185(15) Uani 1 1 d . . . . .
C2 C 0.6720(3) 0.1376(3) 0.6174(8) 0.032(2) Uani 1 1 d . . . . .
H2A H 0.684762 0.149298 0.669705 0.039 Uiso 1 1 calc R U . . .
H2B H 0.691380 0.124857 0.578153 0.039 Uiso 1 1 calc R U . . .
C29 C 0.7056(2) 0.5849(3) 0.4257(7) 0.0185(18) Uani 1 1 d . . . . .
H29A H 0.683322 0.598036 0.396239 0.022 Uiso 1 1 calc R U . . .
H29B H 0.728231 0.597688 0.397092 0.022 Uiso 1 1 calc R U . . .
C26 C 0.7773(2) 0.5324(3) 0.4302(7) 0.0222(19) Uani 1 1 d . . . . .
H26A H 0.779814 0.563229 0.458145 0.027 Uiso 1 1 calc R U . . .
H26B H 0.778141 0.537113 0.367188 0.027 Uiso 1 1 calc R U . . .
C17 C 0.7054(2) 0.5239(3) 0.3173(6) 0.0178(17) Uani 1 1 d . . . . .
H17A H 0.684074 0.541235 0.291616 0.021 Uiso 1 1 calc R U . . .
H17B H 0.728818 0.536973 0.292900 0.021 Uiso 1 1 calc R U . . .
C3 C 0.6436(3) 0.0992(3) 0.6416(10) 0.034(3) Uani 1 1 d . . . . .
H3A H 0.627694 0.092410 0.590909 0.040 Uiso 1 1 calc R U . . .
H3B H 0.657576 0.070479 0.656104 0.040 Uiso 1 1 calc R U . . .
C9 C 0.6467(2) 0.2544(3) 0.5140(7) 0.0191(18) Uani 1 1 d . . . . .
H9A H 0.630707 0.266751 0.560820 0.023 Uiso 1 1 calc R U . . .
H9B H 0.629934 0.237369 0.473946 0.023 Uiso 1 1 calc R U . . .
C1 C 0.6507(2) 0.1768(3) 0.5737(7) 0.0198(18) Uani 1 1 d . . . . .
H1A H 0.639753 0.164748 0.519702 0.024 Uiso 1 1 calc R U . . .
H1B H 0.629663 0.186342 0.611368 0.024 Uiso 1 1 calc R U . . .
C12 C 0.6454(3) 0.3677(4) 0.3826(8) 0.033(3) Uani 1 1 d . . . . .
H12A H 0.660865 0.356556 0.334736 0.049 Uiso 1 1 calc R U . . .
H12B H 0.660502 0.387701 0.419981 0.049 Uiso 1 1 calc R U . . .
H12C H 0.624003 0.385450 0.359971 0.049 Uiso 1 1 calc R U . . .
C18 C 0.7024(3) 0.4735(3) 0.2900(7) 0.030(2) Uani 1 1 d . . . . .
H18A H 0.681119 0.458458 0.320322 0.036 Uiso 1 1 calc R U . . .
H18B H 0.725739 0.456741 0.305646 0.036 Uiso 1 1 calc R U . . .
C13 C 0.6933(3) 0.2398(3) 0.6327(7) 0.025(2) Uani 1 1 d . . . . .
H13A H 0.714935 0.219553 0.647317 0.030 Uiso 1 1 calc R U . . .
H13B H 0.703470 0.270808 0.617764 0.030 Uiso 1 1 calc R U . . .
C21 C 0.6714(3) 0.5107(3) 0.4566(7) 0.0203(18) Uani 1 1 d . . . . .
H21A H 0.671995 0.517901 0.518785 0.024 Uiso 1 1 calc R U . . .
H21B H 0.673128 0.476508 0.450220 0.024 Uiso 1 1 calc R U . . .
C10 C 0.6634(3) 0.2955(3) 0.4659(7) 0.0201(18) Uani 1 1 d . . . . .
H10A H 0.678562 0.284321 0.416589 0.024 Uiso 1 1 calc R U . . .
H10B H 0.680031 0.313602 0.504438 0.024 Uiso 1 1 calc R U . . .
C19 C 0.6963(3) 0.4706(3) 0.1939(6) 0.0232(19) Uani 1 1 d . . . . .
H19A H 0.717891 0.485161 0.164292 0.028 Uiso 1 1 calc R U . . .
H19B H 0.673437 0.488549 0.178742 0.028 Uiso 1 1 calc R U . . .
C22 C 0.6336(3) 0.5270(3) 0.4199(7) 0.027(2) Uani 1 1 d . . . . .
H22A H 0.631293 0.561139 0.427193 0.033 Uiso 1 1 calc R U . . .
H22B H 0.632711 0.520071 0.357594 0.033 Uiso 1 1 calc R U . . .
C6 C 0.6934(3) 0.1828(3) 0.4104(8) 0.026(2) Uani 1 1 d . . . . .
H6A H 0.672368 0.199973 0.383228 0.031 Uiso 1 1 calc R U . . .
H6B H 0.684506 0.151000 0.424190 0.031 Uiso 1 1 calc R U . . .
C20 C 0.6918(4) 0.4206(5) 0.1617(10) 0.047(2) Uani 1 1 d . . . . .
H20A H 0.691180 0.420451 0.098732 0.071 Uiso 1 1 calc R U . . .
H20B H 0.668224 0.407492 0.183869 0.071 Uiso 1 1 calc R U . . .
H20C H 0.712979 0.401722 0.181774 0.071 Uiso 1 1 calc R U . . .
C32 C 0.7464(4) 0.6731(4) 0.4964(10) 0.042(3) Uani 1 1 d . . . . .
H32A H 0.750833 0.666685 0.435438 0.063 Uiso 1 1 calc R U . . .
H32B H 0.765741 0.657684 0.531012 0.063 Uiso 1 1 calc R U . . .
H32C H 0.747407 0.706788 0.506383 0.063 Uiso 1 1 calc R U . . .
C31 C 0.7082(3) 0.6550(4) 0.5217(9) 0.035(3) Uani 1 1 d . . . . .
H31A H 0.689060 0.668497 0.482791 0.042 Uiso 1 1 calc R U . . .
H31B H 0.702395 0.665556 0.580763 0.042 Uiso 1 1 calc R U . . .
C11 C 0.6309(3) 0.3262(3) 0.4339(7) 0.0222(18) Uani 1 1 d . . . . .
H11A H 0.613900 0.307353 0.397278 0.027 Uiso 1 1 calc R U . . .
H11B H 0.616177 0.337507 0.483688 0.027 Uiso 1 1 calc R U . . .
C5 C 0.7052(2) 0.2073(4) 0.4920(8) 0.025(2) Uani 1 1 d . . . . .
H5A H 0.723341 0.187205 0.522721 0.030 Uiso 1 1 calc R U . . .
H5B H 0.718520 0.236333 0.476077 0.030 Uiso 1 1 calc R U . . .
C24 C 0.5635(3) 0.5190(4) 0.4293(10) 0.040(3) Uani 1 1 d . . . . .
H24A H 0.561394 0.510012 0.368718 0.061 Uiso 1 1 calc R U . . .
H24B H 0.561430 0.552894 0.434363 0.061 Uiso 1 1 calc R U . . .
H24C H 0.543209 0.504224 0.462154 0.061 Uiso 1 1 calc R U . . .
C7 C 0.7267(3) 0.1801(4) 0.3478(8) 0.033(3) Uani 1 1 d . . . . .
H7A H 0.733597 0.211988 0.329522 0.040 Uiso 1 1 calc R U . . .
H7B H 0.748634 0.166543 0.378020 0.040 Uiso 1 1 calc R U . . .
C14 C 0.6692(3) 0.2449(4) 0.7118(8) 0.032(2) Uani 1 1 d . . . . .
H14A H 0.653621 0.216555 0.719202 0.039 Uiso 1 1 calc R U . . .
H14B H 0.652014 0.271738 0.704500 0.039 Uiso 1 1 calc R U . . .
C28 C 0.8127(3) 0.4561(3) 0.4064(9) 0.028(2) Uani 1 1 d . . . . .
H28A H 0.810069 0.463027 0.345033 0.042 Uiso 1 1 calc R U . . .
H28B H 0.792701 0.434758 0.424248 0.042 Uiso 1 1 calc R U . . .
H28C H 0.837250 0.441555 0.416760 0.042 Uiso 1 1 calc R U . . .
C30 C 0.7054(3) 0.6014(3) 0.5182(8) 0.026(2) Uani 1 1 d . . . . .
H30A H 0.726822 0.587393 0.549474 0.032 Uiso 1 1 calc R U . . .
H30B H 0.681846 0.591104 0.546588 0.032 Uiso 1 1 calc R U . . .
C8 C 0.7182(4) 0.1512(4) 0.2694(9) 0.041(3) Uani 1 1 d . . . . .
H8A H 0.738924 0.154174 0.228170 0.062 Uiso 1 1 calc R U . . .
H8B H 0.694861 0.162205 0.242957 0.062 Uiso 1 1 calc R U . . .
H8C H 0.715427 0.118516 0.286135 0.062 Uiso 1 1 calc R U . . .
C15 C 0.6932(4) 0.2521(5) 0.7910(9) 0.042(3) Uani 1 1 d . . . . .
H15A H 0.713090 0.228003 0.792709 0.051 Uiso 1 1 calc R U . . .
H15B H 0.705698 0.282896 0.787270 0.051 Uiso 1 1 calc R U . . .
C4 C 0.6183(4) 0.1120(5) 0.7167(11) 0.048(4) Uani 1 1 d . . . . .
H4A H 0.600585 0.136256 0.698714 0.072 Uiso 1 1 calc R U . . .
H4B H 0.633744 0.123675 0.764238 0.072 Uiso 1 1 calc R U . . .
H4C H 0.604384 0.084430 0.735458 0.072 Uiso 1 1 calc R U . . .
C27 C 0.8099(3) 0.5010(4) 0.4577(8) 0.028(2) Uani 1 1 d . . . . .
H27A H 0.833762 0.518499 0.451554 0.033 Uiso 1 1 calc R U . . .
H27B H 0.806858 0.493172 0.519276 0.033 Uiso 1 1 calc R U . . .
C16 C 0.6707(4) 0.2498(5) 0.8722(8) 0.047(2) Uani 1 1 d . . . . .
H16A H 0.649624 0.271802 0.868683 0.071 Uiso 1 1 calc R U . . .
H16B H 0.686703 0.258033 0.921122 0.071 Uiso 1 1 calc R U . . .
H16C H 0.660914 0.218209 0.879897 0.071 Uiso 1 1 calc R U . . .

loop_
_atom_site_aniso_label
_atom_site_aniso_U_11
_atom_site_aniso_U_22
_atom_site_aniso_U_33
_atom_site_aniso_U_23
_atom_site_aniso_U_13
_atom_site_aniso_U_12
W1 0.01746(15) 0.01706(14) 0.01326(17) -0.00193(14) 0.00022(14) -0.00240(12)
S1 0.0275(10) 0.0194(10) 0.0176(11) -0.0019(8) -0.0010(9) 0.0059(8)
S2 0.0210(9) 0.0198(9) 0.0177(12) -0.0015(8) 0.0026(9) 0.0020(8)
S4 0.0477(14) 0.0198(10) 0.0197(13) 0.0035(9) -0.0090(11) 0.0024(10)
S3 0.0260(11) 0.0532(15) 0.0383(17) -0.0248(16) 0.0117(14) -0.0170(11)
N1 0.024(3) 0.015(3) 0.009(4) -0.001(3) 0.001(3) 0.000(2)
C25 0.020(4) 0.019(4) 0.016(5) -0.005(3) 0.002(3) 0.003(3)
C23 0.025(4) 0.029(5) 0.023(6) 0.005(4) 0.004(4) -0.001(4)
N2 0.015(3) 0.020(3) 0.021(4) 0.004(3) -0.004(3) 0.001(3)
C2 0.030(5) 0.023(4) 0.044(7) 0.009(4) 0.002(5) 0.003(4)
C29 0.023(4) 0.014(3) 0.018(5) -0.001(3) 0.004(3) 0.000(3)
C26 0.019(4) 0.024(4) 0.024(5) -0.002(4) -0.002(3) -0.001(3)
C17 0.023(4) 0.020(4) 0.010(4) 0.003(3) 0.000(3) -0.001(3)
C3 0.043(5) 0.024(4) 0.034(8) 0.008(5) 0.013(6) -0.001(4)
C9 0.017(4) 0.021(4) 0.019(5) 0.003(3) -0.002(3) 0.002(3)
C1 0.017(4) 0.018(4) 0.025(5) 0.002(3) 0.003(3) 0.000(3)
C12 0.038(5) 0.024(4) 0.036(8) 0.010(4) -0.013(5) -0.003(4)
C18 0.057(7) 0.019(4) 0.013(5) -0.003(4) 0.002(5) 0.005(4)
C13 0.026(4) 0.028(4) 0.022(6) 0.002(4) -0.009(4) -0.004(4)
C21 0.021(4) 0.021(4) 0.018(5) 0.001(3) 0.000(3) -0.002(3)
C10 0.023(4) 0.017(4) 0.021(5) 0.001(3) 0.000(4) 0.001(3)
C19 0.033(5) 0.027(4) 0.010(5) -0.004(4) -0.002(4) -0.005(4)
C22 0.023(4) 0.034(5) 0.025(7) 0.011(4) 0.003(4) -0.004(4)
C6 0.027(4) 0.022(4) 0.029(6) 0.002(4) 0.004(4) 0.005(3)
C20 0.069(6) 0.048(5) 0.025(5) -0.003(4) -0.010(5) 0.016(5)
C32 0.053(7) 0.028(5) 0.044(8) -0.010(5) 0.003(6) -0.009(5)
C31 0.047(7) 0.022(5) 0.035(7) -0.007(5) 0.000(5) 0.009(4)
C11 0.029(4) 0.023(4) 0.015(5) 0.001(4) -0.003(4) -0.003(4)
C5 0.014(4) 0.026(4) 0.034(6) 0.008(4) 0.001(4) -0.001(3)
C24 0.024(5) 0.039(6) 0.059(10) 0.009(6) 0.005(5) -0.004(4)
C7 0.027(5) 0.038(5) 0.035(7) 0.013(5) 0.009(5) 0.010(5)
C14 0.032(5) 0.041(6) 0.023(6) -0.005(5) -0.010(4) 0.006(5)
C28 0.026(4) 0.028(4) 0.031(6) -0.001(5) 0.008(5) 0.007(3)
C30 0.036(6) 0.023(4) 0.020(6) -0.002(4) 0.005(4) 0.004(4)
C8 0.050(7) 0.040(6) 0.034(8) 0.005(5) 0.015(6) 0.023(6)
C15 0.041(6) 0.051(7) 0.035(8) -0.006(6) -0.009(6) -0.023(6)
C4 0.059(8) 0.031(5) 0.055(10) 0.008(6) 0.014(7) -0.007(6)
C27 0.023(4) 0.037(5) 0.023(6) -0.004(4) -0.003(4) 0.004(4)
C16 0.069(6) 0.048(5) 0.025(5) -0.003(4) -0.010(5) 0.016(5)

loop_
_atom_type_symbol
_atom_type_description
_atom_type_scat_dispersion_real
_atom_type_scat_dispersion_imag
_atom_type_scat_source
C C 0.0033 0.0016 'International Tables Vol C Tables 4.2.6.8 and 6.1.1.4'
H H 0.0000 0.0000 'International Tables Vol C Tables 4.2.6.8 and 6.1.1.4'
N N 0.0061 0.0033 'International Tables Vol C Tables 4.2.6.8 and 6.1.1.4'
S S 0.1246 0.1234 'International Tables Vol C Tables 4.2.6.8 and 6.1.1.4'
W W -0.8490 6.8722 'International Tables Vol C Tables 4.2.6.8 and 6.1.1.4'

loop_
_geom_angle_atom_site_label_1
_geom_angle_atom_site_label_2
_geom_angle_atom_site_label_3
_geom_angle
_geom_angle_site_symmetry_1
_geom_angle_site_symmetry_3
_geom_angle_publ_flag
S2 W1 S1 110.11(9) . . ?
S2 W1 S4 108.60(10) . . ?
S4 W1 S1 110.08(10) . . ?
S3 W1 S1 110.52(10) . . ?
S3 W1 S2 107.92(11) . . ?
S3 W1 S4 109.56(13) . . ?
C29 N1 C25 111.1(7) . . ?
C29 N1 C17 106.5(7) . . ?
C29 N1 C21 111.5(7) . . ?
C17 N1 C25 109.9(7) . . ?
C21 N1 C25 106.7(7) . . ?
C21 N1 C17 111.1(7) . . ?
N1 C25 H25A 108.5 . . ?
N1 C25 H25B 108.5 . . ?
H25A C25 H25B 107.5 . . ?
C26 C25 N1 115.1(8) . . ?
C26 C25 H25A 108.5 . . ?
C26 C25 H25B 108.5 . . ?
H23A C23 H23B 107.9 . . ?
C22 C23 H23A 109.2 . . ?
C22 C23 H23B 109.2 . . ?
C22 C23 C24 111.9(9) . . ?
C24 C23 H23A 109.2 . . ?
C24 C23 H23B 109.2 . . ?
C9 N2 C13 111.1(7) . . ?
C1 N2 C9 105.7(6) . . ?
C1 N2 C13 112.0(8) . . ?
C5 N2 C9 112.1(8) . . ?
C5 N2 C1 110.4(7) . . ?
C5 N2 C13 105.5(7) . . ?
H2A C2 H2B 108.4 . . ?
C3 C2 H2A 110.1 . . ?
C3 C2 H2B 110.1 . . ?
C1 C2 H2A 110.1 . . ?
C1 C2 H2B 110.1 . . ?
C1 C2 C3 108.2(9) . . ?
N1 C29 H29A 108.5 . . ?
N1 C29 H29B 108.5 . . ?
N1 C29 C30 115.0(8) . . ?
H29A C29 H29B 107.5 . . ?
C30 C29 H29A 108.5 . . ?
C30 C29 H29B 108.5 . . ?
C25 C26 H26A 109.6 . . ?
C25 C26 H26B 109.6 . . ?
C25 C26 C27 110.1(8) . . ?
H26A C26 H26B 108.1 . . ?
C27 C26 H26A 109.6 . . ?
C27 C26 H26B 109.6 . . ?
N1 C17 H17A 108.3 . . ?
N1 C17 H17B 108.3 . . ?
H17A C17 H17B 107.4 . . ?
C18 C17 N1 115.9(8) . . ?
C18 C17 H17A 108.3 . . ?
C18 C17 H17B 108.3 . . ?
C2 C3 H3A 108.8 . . ?
C2 C3 H3B 108.8 . . ?
H3A C3 H3B 107.7 . . ?
C4 C3 C2 113.7(10) . . ?
C4 C3 H3A 108.8 . . ?
C4 C3 H3B 108.8 . . ?
N2 C9 H9A 108.0 . . ?
N2 C9 H9B 108.0 . . ?
N2 C9 C10 117.1(7) . . ?
H9A C9 H9B 107.3 . . ?
C10 C9 H9A 108.0 . . ?
C10 C9 H9B 108.0 . . ?
N2 C1 C2 115.3(7) . . ?
N2 C1 H1A 108.5 . . ?
N2 C1 H1B 108.5 . . ?
C2 C1 H1A 108.5 . . ?
C2 C1 H1B 108.5 . . ?
H1A C1 H1B 107.5 . . ?
H12A C12 H12B 109.5 . . ?
H12A C12 H12C 109.5 . . ?
H12B C12 H12C 109.5 . . ?
C11 C12 H12A 109.5 . . ?
C11 C12 H12B 109.5 . . ?
C11 C12 H12C 109.5 . . ?
C17 C18 H18A 109.7 . . ?
C17 C18 H18B 109.7 . . ?
C17 C18 C19 109.9(8) . . ?
H18A C18 H18B 108.2 . . ?
C19 C18 H18A 109.7 . . ?
C19 C18 H18B 109.7 . . ?
N2 C13 H13A 108.2 . . ?
N2 C13 H13B 108.2 . . ?
H13A C13 H13B 107.4 . . ?
C14 C13 N2 116.3(8) . . ?
C14 C13 H13A 108.2 . . ?
C14 C13 H13B 108.2 . . ?
N1 C21 H21A 108.7 . . ?
N1 C21 H21B 108.7 . . ?
N1 C21 C22 114.1(8) . . ?
H21A C21 H21B 107.6 . . ?
C22 C21 H21A 108.7 . . ?
C22 C21 H21B 108.7 . . ?
C9 C10 H10A 110.1 . . ?
C9 C10 H10B 110.1 . . ?
C9 C10 C11 108.0(7) . . ?
H10A C10 H10B 108.4 . . ?
C11 C10 H10A 110.1 . . ?
C11 C10 H10B 110.1 . . ?
C18 C19 H19A 109.0 . . ?
C18 C19 H19B 109.0 . . ?
C18 C19 C20 113.0(9) . . ?
H19A C19 H19B 107.8 . . ?
C20 C19 H19A 109.0 . . ?
C20 C19 H19B 109.0 . . ?
C23 C22 C21 110.9(8) . . ?
C23 C22 H22A 109.5 . . ?
C23 C22 H22B 109.5 . . ?
C21 C22 H22A 109.5 . . ?
C21 C22 H22B 109.5 . . ?
H22A C22 H22B 108.0 . . ?
H6A C6 H6B 108.2 . . ?
C5 C6 H6A 109.7 . . ?
C5 C6 H6B 109.7 . . ?
C5 C6 C7 110.0(9) . . ?
C7 C6 H6A 109.7 . . ?
C7 C6 H6B 109.7 . . ?
C19 C20 H20A 109.5 . . ?
C19 C20 H20B 109.5 . . ?
C19 C20 H20C 109.5 . . ?
H20A C20 H20B 109.5 . . ?
H20A C20 H20C 109.5 . . ?
H20B C20 H20C 109.5 . . ?
H32A C32 H32B 109.5 . . ?
H32A C32 H32C 109.5 . . ?
H32B C32 H32C 109.5 . . ?
C31 C32 H32A 109.5 . . ?
C31 C32 H32B 109.5 . . ?
C31 C32 H32C 109.5 . . ?
C32 C31 H31A 108.9 . . ?
C32 C31 H31B 108.9 . . ?
C32 C31 C30 113.2(9) . . ?
H31A C31 H31B 107.7 . . ?
C30 C31 H31A 108.9 . . ?
C30 C31 H31B 108.9 . . ?
C12 C11 C10 111.3(8) . . ?
C12 C11 H11A 109.4 . . ?
C12 C11 H11B 109.4 . . ?
C10 C11 H11A 109.4 . . ?
C10 C11 H11B 109.4 . . ?
H11A C11 H11B 108.0 . . ?
N2 C5 C6 115.7(7) . . ?
N2 C5 H5A 108.4 . . ?
N2 C5 H5B 108.4 . . ?
C6 C5 H5A 108.4 . . ?
C6 C5 H5B 108.4 . . ?
H5A C5 H5B 107.4 . . ?
C23 C24 H24A 109.5 . . ?
C23 C24 H24B 109.5 . . ?
C23 C24 H24C 109.5 . . ?
H24A C24 H24B 109.5 . . ?
H24A C24 H24C 109.5 . . ?
H24B C24 H24C 109.5 . . ?
C6 C7 H7A 109.0 . . ?
C6 C7 H7B 109.0 . . ?
H7A C7 H7B 107.8 . . ?
C8 C7 C6 112.8(10) . . ?
C8 C7 H7A 109.0 . . ?
C8 C7 H7B 109.0 . . ?
C13 C14 H14A 109.5 . . ?
C13 C14 H14B 109.5 . . ?
C13 C14 C15 110.8(10) . . ?
H14A C14 H14B 108.1 . . ?
C15 C14 H14A 109.5 . . ?
C15 C14 H14B 109.5 . . ?
H28A C28 H28B 109.5 . . ?
H28A C28 H28C 109.5 . . ?
H28B C28 H28C 109.5 . . ?
C27 C28 H28A 109.5 . . ?
C27 C28 H28B 109.5 . . ?
C27 C28 H28C 109.5 . . ?
C29 C30 C31 110.1(10) . . ?
C29 C30 H30A 109.6 . . ?
C29 C30 H30B 109.6 . . ?
C31 C30 H30A 109.6 . . ?
C31 C30 H30B 109.6 . . ?
H30A C30 H30B 108.2 . . ?
C7 C8 H8A 109.5 . . ?
C7 C8 H8B 109.5 . . ?
C7 C8 H8C 109.5 . . ?
H8A C8 H8B 109.5 . . ?
H8A C8 H8C 109.5 . . ?
H8B C8 H8C 109.5 . . ?
C14 C15 H15A 109.2 . . ?
C14 C15 H15B 109.2 . . ?
H15A C15 H15B 107.9 . . ?
C16 C15 C14 112.2(11) . . ?
C16 C15 H15A 109.2 . . ?
C16 C15 H15B 109.2 . . ?
C3 C4 H4A 109.5 . . ?
C3 C4 H4B 109.5 . . ?
C3 C4 H4C 109.5 . . ?
H4A C4 H4B 109.5 . . ?
H4A C4 H4C 109.5 . . ?
H4B C4 H4C 109.5 . . ?
C26 C27 H27A 108.8 . . ?
C26 C27 H27B 108.8 . . ?
C28 C27 C26 113.7(9) . . ?
C28 C27 H27A 108.8 . . ?
C28 C27 H27B 108.8 . . ?
H27A C27 H27B 107.7 . . ?
C15 C16 H16A 109.5 . . ?
C15 C16 H16B 109.5 . . ?
C15 C16 H16C 109.5 . . ?
H16A C16 H16B 109.5 . . ?
H16A C16 H16C 109.5 . . ?
H16B C16 H16C 109.5 . . ?

loop_
_geom_bond_atom_site_label_1
_geom_bond_atom_site_label_2
_geom_bond_distance
_geom_bond_site_symmetry_2
_geom_bond_publ_flag
W1 S1 2.201(2) . ?
W1 S2 2.191(2) . ?
W1 S4 2.193(3) . ?
W1 S3 2.182(2) . ?
N1 C25 1.532(11) . ?
N1 C29 1.508(11) . ?
N1 C17 1.529(12) . ?
N1 C21 1.517(11) . ?
C25 H25A 0.9900 . ?
C25 H25B 0.9900 . ?
C25 C26 1.514(12) . ?
C23 H23A 0.9900 . ?
C23 H23B 0.9900 . ?
C23 C22 1.507(13) . ?
C23 C24 1.523(15) . ?
N2 C9 1.518(11) . ?
N2 C1 1.515(11) . ?
N2 C13 1.536(13) . ?
N2 C5 1.501(13) . ?
C2 H2A 0.9900 . ?
C2 H2B 0.9900 . ?
C2 C3 1.541(14) . ?
C2 C1 1.520(13) . ?
C29 H29A 0.9900 . ?
C29 H29B 0.9900 . ?
C29 C30 1.515(16) . ?
C26 H26A 0.9900 . ?
C26 H26B 0.9900 . ?
C26 C27 1.530(13) . ?
C17 H17A 0.9900 . ?
C17 H17B 0.9900 . ?
C17 C18 1.513(13) . ?
C3 H3A 0.9900 . ?
C3 H3B 0.9900 . ?
C3 C4 1.52(2) . ?
C9 H9A 0.9900 . ?
C9 H9B 0.9900 . ?
C9 C10 1.520(12) . ?
C1 H1A 0.9900 . ?
C1 H1B 0.9900 . ?
C12 H12A 0.9800 . ?
C12 H12B 0.9800 . ?
C12 H12C 0.9800 . ?
C12 C11 1.524(14) . ?
C18 H18A 0.9900 . ?
C18 H18B 0.9900 . ?
C18 C19 1.514(14) . ?
C13 H13A 0.9900 . ?
C13 H13B 0.9900 . ?
C13 C14 1.507(16) . ?
C21 H21A 0.9900 . ?
C21 H21B 0.9900 . ?
C21 C22 1.532(13) . ?
C10 H10A 0.9900 . ?
C10 H10B 0.9900 . ?
C10 C11 1.539(13) . ?
C19 H19A 0.9900 . ?
C19 H19B 0.9900 . ?
C19 C20 1.530(16) . ?
C22 H22A 0.9900 . ?
C22 H22B 0.9900 . ?
C6 H6A 0.9900 . ?
C6 H6B 0.9900 . ?
C6 C5 1.512(17) . ?
C6 C7 1.537(15) . ?
C20 H20A 0.9800 . ?
C20 H20B 0.9800 . ?
C20 H20C 0.9800 . ?
C32 H32A 0.9800 . ?
C32 H32B 0.9800 . ?
C32 H32C 0.9800 . ?
C32 C31 1.506(18) . ?
C31 H31A 0.9900 . ?
C31 H31B 0.9900 . ?
C31 C30 1.545(15) . ?
C11 H11A 0.9900 . ?
C11 H11B 0.9900 . ?
C5 H5A 0.9900 . ?
C5 H5B 0.9900 . ?
C24 H24A 0.9800 . ?
C24 H24B 0.9800 . ?
C24 H24C 0.9800 . ?
C7 H7A 0.9900 . ?
C7 H7B 0.9900 . ?
C7 C8 1.51(2) . ?
C14 H14A 0.9900 . ?
C14 H14B 0.9900 . ?
C14 C15 1.515(16) . ?
C28 H28A 0.9800 . ?
C28 H28B 0.9800 . ?
C28 H28C 0.9800 . ?
C28 C27 1.521(15) . ?
C30 H30A 0.9900 . ?
C30 H30B 0.9900 . ?
C8 H8A 0.9800 . ?
C8 H8B 0.9800 . ?
C8 H8C 0.9800 . ?
C15 H15A 0.9900 . ?
C15 H15B 0.9900 . ?
C15 C16 1.50(2) . ?
C4 H4A 0.9800 . ?
C4 H4B 0.9800 . ?
C4 H4C 0.9800 . ?
C27 H27A 0.9900 . ?
C27 H27B 0.9900 . ?
C16 H16A 0.9800 . ?
C16 H16B 0.9800 . ?
C16 H16C 0.9800 . ?

loop_
_geom_torsion_atom_site_label_1
_geom_torsion_atom_site_label_2
_geom_torsion_atom_site_label_3
_geom_torsion_atom_site_label_4
_geom_torsion
_geom_torsion_site_symmetry_1
_geom_torsion_site_symmetry_2
_geom_torsion_site_symmetry_3
_geom_torsion_site_symmetry_4
_geom_torsion_publ_flag
N1 C25 C26 C27 -167.1(8) . . . . ?
N1 C29 C30 C31 176.4(8) . . . . ?
N1 C17 C18 C19 170.7(8) . . . . ?
N1 C21 C22 C23 179.3(8) . . . . ?
C25 N1 C29 C30 -60.7(9) . . . . ?
C25 N1 C17 C18 63.7(10) . . . . ?
C25 N1 C21 C22 -176.8(8) . . . . ?
C25 C26 C27 C28 69.7(12) . . . . ?
N2 C9 C10 C11 -179.0(8) . . . . ?
N2 C13 C14 C15 164.4(9) . . . . ?
C29 N1 C25 C26 -50.3(10) . . . . ?
C29 N1 C17 C18 -175.8(8) . . . . ?
C29 N1 C21 C22 61.6(10) . . . . ?
C17 N1 C25 C26 67.3(9) . . . . ?
C17 N1 C29 C30 179.5(7) . . . . ?
C17 N1 C21 C22 -57.0(10) . . . . ?
C17 C18 C19 C20 -178.3(10) . . . . ?
C3 C2 C1 N2 174.7(10) . . . . ?
C9 N2 C1 C2 -177.4(9) . . . . ?
C9 N2 C13 C14 71.7(10) . . . . ?
C9 N2 C5 C6 -63.8(10) . . . . ?
C9 C10 C11 C12 -178.4(9) . . . . ?
C1 N2 C9 C10 -164.6(8) . . . . ?
C1 N2 C13 C14 -46.4(11) . . . . ?
C1 N2 C5 C6 53.8(11) . . . . ?
C1 C2 C3 C4 -72.9(15) . . . . ?
C13 N2 C9 C10 73.6(10) . . . . ?
C13 N2 C1 C2 -56.2(11) . . . . ?
C13 N2 C5 C6 175.0(8) . . . . ?
C13 C14 C15 C16 -171.0(11) . . . . ?
C21 N1 C25 C26 -172.1(8) . . . . ?
C21 N1 C29 C30 58.2(10) . . . . ?
C21 N1 C17 C18 -54.2(10) . . . . ?
C32 C31 C30 C29 -71.0(13) . . . . ?
C5 N2 C9 C10 -44.2(11) . . . . ?
C5 N2 C1 C2 61.1(11) . . . . ?
C5 N2 C13 C14 -166.6(9) . . . . ?
C5 C6 C7 C8 173.3(9) . . . . ?
C24 C23 C22 C21 179.7(10) . . . . ?
C7 C6 C5 N2 170.1(8) . . . . ?
